data_4119693
loop_
_publ_author_name
'Ilne Grobler'
'Vincent J. Smith'
'Prashant M. Bhatt'
'Simon A. Herbert'
'Leonard J. Barbour'

_publ_section_title
;
 Tunable Anisotropic Thermal Expansion of a Porous Zinc(II) Metal-Organic
 Framework
;
_journal_name_full 'Journal of the American Chemical Society'
_journal_page_first 6411
_journal_page_last 6414
_journal_paper_doi 10.1021/ja401671p
_journal_volume 135
_journal_year 2013
_chemical_formula_moiety 'C18 H11 N2 O3 Zn (CH3OH)'
_chemical_formula_sum 'C19 H15 N2 O4 Zn'
_chemical_formula_weight 400.70
_chemical_name_common MOF-150
_chemical_name_systematic
;
 ?
;
_space_group_IT_number 82
_symmetry_cell_setting tetragonal
_symmetry_space_group_name_Hall 'I -4'
_symmetry_space_group_name_H-M 'I -4'
_atom_sites_solution_hydrogens geom
_atom_sites_solution_primary direct
_atom_sites_solution_secondary difmap
_audit_creation_method SHELXL-97
_cell_angle_alpha 90.00
_cell_angle_beta 90.00
_cell_angle_gamma 90.00
_cell_formula_units_Z 8
_cell_length_a 26.772(2)
_cell_length_b 26.772(2)
_cell_length_c 5.0662(4)
_cell_measurement_reflns_used 5768
_cell_measurement_temperature 100(2)
_cell_measurement_theta_max 27.8875
_cell_measurement_theta_min 2.1515
_cell_volume 3631.1(5)
_computing_cell_refinement 'SAINT (Bruker, 2009)'
_computing_data_collection 'APEX2 (Bruker, 2009)'
_computing_data_reduction SAINT
_computing_molecular_graphics 'X-Seed (Barbour,2001; Atwood & Barbour,2003)'
_computing_structure_refinement 'SHELXL-97 (Sheldrick, 1997)'
_computing_structure_solution 'SHELXS-97 (Sheldrick, 1990)'
_diffrn_ambient_temperature 100(2)
_diffrn_measured_fraction_theta_full 0.998
_diffrn_measured_fraction_theta_max 0.940
_diffrn_measurement_device_type 'Bruker Apex SMART CCD area-detector'
_diffrn_measurement_method \w
_diffrn_radiation_monochromator graphite
_diffrn_radiation_source 'fine-focus sealed tube'
_diffrn_radiation_type MoK\a
_diffrn_radiation_wavelength 0.71073
_diffrn_reflns_av_R_equivalents 0.0237
_diffrn_reflns_av_sigmaI/netI 0.0388
_diffrn_reflns_limit_h_max 27
_diffrn_reflns_limit_h_min -35
_diffrn_reflns_limit_k_max 33
_diffrn_reflns_limit_k_min -29
_diffrn_reflns_limit_l_max 6
_diffrn_reflns_limit_l_min -6
_diffrn_reflns_number 11042
_diffrn_reflns_theta_full 25.50
_diffrn_reflns_theta_max 27.97
_diffrn_reflns_theta_min 2.41
_exptl_absorpt_coefficient_mu 1.379
_exptl_absorpt_correction_T_max 0.7845
_exptl_absorpt_correction_T_min 0.7422
_exptl_absorpt_correction_type multi-scan
_exptl_absorpt_process_details (SAINT(Bruker,2008))
_exptl_crystal_colour Brown
_exptl_crystal_density_diffrn 1.466
_exptl_crystal_description Block
_exptl_crystal_F_000 1640
_exptl_crystal_size_max 0.23
_exptl_crystal_size_mid 0.20
_exptl_crystal_size_min 0.19
_refine_diff_density_max 0.529
_refine_diff_density_min -0.577
_refine_diff_density_rms 0.073
_refine_ls_abs_structure_details 'Flack H D (1983), Acta Cryst. A39, 876-881'
_refine_ls_abs_structure_Flack -0.007(13)
_refine_ls_extinction_method none
_refine_ls_goodness_of_fit_ref 1.055
_refine_ls_hydrogen_treatment constr
_refine_ls_matrix_type full
_refine_ls_number_parameters 273
_refine_ls_number_reflns 3963
_refine_ls_number_restraints 0
_refine_ls_restrained_S_all 1.055
_refine_ls_R_factor_all 0.0357
_refine_ls_R_factor_gt 0.0338
_refine_ls_shift/su_max 0.000
_refine_ls_shift/su_mean 0.000
_refine_ls_structure_factor_coef Fsqd
_refine_ls_weighting_details 'calc w=1/[\s^2^(Fo^2^)+(0.0497P)^2^+4.0756P] where P=(Fo^2^+2Fc^2^)/3'
_refine_ls_weighting_scheme calc
_refine_ls_wR_factor_gt 0.0891
_refine_ls_wR_factor_ref 0.0905
_reflns_number_gt 3779
_reflns_number_total 3963
_reflns_threshold_expression >2\s(I)
_cod_data_source_file ja401671p_si_001_5.cif
_cod_data_source_block C:1_MeOH_100K
_cod_original_cell_volume 3631.2(5)
_cod_original_sg_symbol_Hall I-4
_cod_database_code 4119693

loop_
_symmetry_equiv_pos_as_xyz
'x, y, z'
'y, -x, -z'
'-x, -y, z'
'-y, x, -z'
'x+1/2, y+1/2, z+1/2'
'y+1/2, -x+1/2, -z+1/2'
'-x+1/2, -y+1/2, z+1/2'
'-y+1/2, x+1/2, -z+1/2'

loop_
_atom_site_label
_atom_site_type_symbol
_atom_site_fract_x
_atom_site_fract_y
_atom_site_fract_z
_atom_site_U_iso_or_equiv
_atom_site_adp_type
_atom_site_occupancy
_atom_site_symmetry_multiplicity
_atom_site_calc_flag
_atom_site_refinement_flags
_atom_site_disorder_assembly
_atom_site_disorder_group
Zn1 Zn 0.286917(11) 0.729221(12) 0.20829(6) 0.01686(10) Uani 1 1 d . . .
O1 O 0.24920(8) 0.78115(8) 0.3861(4) 0.0226(5) Uani 1 1 d . . .
C1 C 0.39632(11) 0.73377(11) 0.3157(8) 0.0238(6) Uani 1 1 d . . .
H1 H 0.3934 0.7077 0.4419 0.029 Uiso 1 1 calc R . .
O2 O 0.66834(8) 0.71955(9) 0.5739(5) 0.0247(5) Uani 1 1 d . . .
C2 C 0.37808(11) 0.78824(11) 0.0146(7) 0.0197(6) Uani 1 1 d . . .
N3 N 0.35852(9) 0.75085(9) 0.1786(6) 0.0215(5) Uani 1 1 d . . .
C3 C 0.35447(11) 0.81670(11) -0.1738(7) 0.0213(6) Uani 1 1 d . . .
H3 H 0.3199 0.8126 -0.2095 0.026 Uiso 1 1 calc R . .
O4 O 0.40082(15) 0.65614(15) 0.8151(10) 0.0769(11) Uiso 1 1 d . . .
H4 H 0.4115 0.6738 0.9400 0.092 Uiso 1 1 calc R . .
C4 C 0.38333(10) 0.85218(11) -0.3124(7) 0.0193(6) Uani 1 1 d . . .
N5 N 0.44009(9) 0.75707(9) 0.2592(6) 0.0230(6) Uani 1 1 d . A .
C5 C 0.36200(12) 0.88204(12) -0.5141(7) 0.0239(7) Uani 1 1 d . . .
H5 H 0.3276 0.8782 -0.5563 0.029 Uiso 1 1 calc R . .
C6 C 0.39043(12) 0.91664(12) -0.6506(7) 0.0268(7) Uani 1 1 d . . .
H6 H 0.3758 0.9359 -0.7878 0.032 Uiso 1 1 calc R . .
C7 C 0.44144(13) 0.92310(13) -0.5844(7) 0.0301(8) Uani 1 1 d . . .
H7 H 0.4607 0.9474 -0.6757 0.036 Uiso 1 1 calc R . .
C8 C 0.46337(12) 0.89527(12) -0.3930(7) 0.0250(7) Uani 1 1 d . . .
H8 H 0.4976 0.9004 -0.3525 0.030 Uiso 1 1 calc R . .
C9 C 0.43563(10) 0.85820(10) -0.2513(6) 0.0199(6) Uani 1 1 d . . .
C10 C 0.45874(11) 0.82786(11) -0.0606(6) 0.0204(6) Uani 1 1 d . . .
H10 H 0.4933 0.8312 -0.0209 0.025 Uiso 1 1 calc R . .
C11 C 0.42949(11) 0.79310(11) 0.0664(6) 0.0198(6) Uani 1 1 d . . .
C12 C 0.48805(11) 0.74239(11) 0.3606(6) 0.0201(6) Uani 1 1 d . . .
C15 C 0.58048(11) 0.71381(13) 0.5506(7) 0.0261(7) Uani 1 1 d . . .
C18 C 0.63019(13) 0.69891(15) 0.6644(9) 0.0370(10) Uani 1 1 d . A .
C19 C 0.4274(5) 0.6092(5) 0.811(3) 0.194(5) Uiso 1 1 d . . .
H19A H 0.4610 0.6140 0.8836 0.291 Uiso 1 1 calc R . .
H19B H 0.4298 0.5971 0.6292 0.291 Uiso 1 1 calc R . .
H19C H 0.4093 0.5847 0.9185 0.291 Uiso 1 1 calc R . .
O3A O 0.63245(17) 0.6549(2) 0.7615(14) 0.0396(17) Uani 0.496(4) 1 d P A 1
C13A C 0.4950(2) 0.6928(2) 0.4122(15) 0.0257(15) Uani 0.496(4) 1 d P A 1
H13A H 0.4687 0.6695 0.3868 0.031 Uiso 0.496(4) 1 calc PR A 1
C14A C 0.5410(2) 0.6774(3) 0.5021(16) 0.0281(16) Uani 0.496(4) 1 d P A 1
H14A H 0.5471 0.6429 0.5325 0.034 Uiso 0.496(4) 1 calc PR A 1
C16A C 0.5711(2) 0.7612(2) 0.4867(12) 0.0201(14) Uani 0.496(4) 1 d P A 1
H16A H 0.5976 0.7847 0.4934 0.024 Uiso 0.496(4) 1 calc PR A 1
C17A C 0.5238(2) 0.7773(2) 0.4104(13) 0.0195(13) Uani 0.496(4) 1 d P A 1
H17A H 0.5167 0.8120 0.3935 0.023 Uiso 0.496(4) 1 calc PR A 1
O3B O 0.63150(18) 0.6833(2) 0.9106(11) 0.0315(13) Uani 0.504(4) 1 d P A 2
C13B C 0.4915(2) 0.7253(3) 0.6093(14) 0.0260(15) Uani 0.504(4) 1 d P A 2
H13B H 0.4623 0.7225 0.7142 0.031 Uiso 0.504(4) 1 calc PR A 2
C14B C 0.5378(2) 0.7115(2) 0.7159(15) 0.0268(14) Uani 0.504(4) 1 d P A 2
H14B H 0.5405 0.7009 0.8943 0.032 Uiso 0.504(4) 1 calc PR A 2
C16B C 0.5780(2) 0.7328(2) 0.3077(15) 0.0238(14) Uani 0.504(4) 1 d P A 2
H16B H 0.6076 0.7375 0.2076 0.029 Uiso 0.504(4) 1 calc PR A 2
C17B C 0.5319(2) 0.7457(2) 0.2017(15) 0.0257(14) Uani 0.504(4) 1 d P A 2
H17B H 0.5296 0.7567 0.0238 0.031 Uiso 0.504(4) 1 calc PR A 2

loop_
_atom_site_aniso_label
_atom_site_aniso_U_11
_atom_site_aniso_U_22
_atom_site_aniso_U_33
_atom_site_aniso_U_23
_atom_site_aniso_U_13
_atom_site_aniso_U_12
Zn1 0.01379(16) 0.01520(17) 0.02159(16) 0.00264(13) 0.00095(13) -0.00176(12)
O1 0.0253(12) 0.0203(11) 0.0221(10) 0.0004(9) 0.0041(9) 0.0017(8)
C1 0.0177(14) 0.0221(15) 0.0315(17) 0.0058(14) 0.0009(14) -0.0010(11)
O2 0.0171(11) 0.0327(12) 0.0244(12) 0.0077(10) -0.0049(9) -0.0034(9)
C2 0.0137(14) 0.0183(15) 0.0272(16) 0.0031(13) 0.0000(12) -0.0028(11)
N3 0.0162(12) 0.0185(12) 0.0300(14) 0.0093(12) -0.0033(11) -0.0030(9)
C3 0.0137(13) 0.0207(14) 0.0296(17) -0.0002(13) -0.0021(12) -0.0004(10)
C4 0.0188(13) 0.0173(13) 0.0217(14) -0.0006(13) -0.0006(12) 0.0022(10)
N5 0.0144(11) 0.0235(12) 0.0312(17) 0.0099(12) -0.0033(11) -0.0036(9)
C5 0.0207(15) 0.0237(16) 0.0275(17) 0.0045(13) -0.0005(13) 0.0043(12)
C6 0.0289(17) 0.0246(16) 0.0268(19) 0.0101(13) 0.0029(13) 0.0084(13)
C7 0.0296(18) 0.0275(17) 0.0330(18) 0.0089(15) 0.0088(15) -0.0031(13)
C8 0.0225(15) 0.0229(16) 0.0297(17) 0.0047(14) 0.0057(13) -0.0014(12)
C9 0.0183(13) 0.0164(13) 0.0251(18) -0.0008(12) 0.0035(12) 0.0013(10)
C10 0.0122(13) 0.0225(15) 0.0266(17) 0.0024(13) -0.0012(12) -0.0022(11)
C11 0.0143(14) 0.0213(15) 0.0240(16) 0.0044(13) -0.0043(12) 0.0025(11)
C12 0.0123(13) 0.0237(15) 0.0242(17) 0.0056(12) -0.0026(11) 0.0003(11)
C15 0.0148(15) 0.0297(18) 0.0336(19) 0.0107(15) 0.0022(13) 0.0018(12)
C18 0.0174(16) 0.045(2) 0.048(3) 0.0253(19) 0.0023(16) 0.0041(14)
O3A 0.019(2) 0.040(3) 0.060(5) 0.033(3) -0.006(3) 0.001(2)
C13A 0.015(3) 0.021(3) 0.040(4) 0.000(3) -0.005(3) -0.004(2)
C14A 0.022(3) 0.019(3) 0.043(4) 0.009(3) -0.002(3) -0.002(3)
C16A 0.016(3) 0.026(3) 0.019(3) 0.009(3) -0.005(2) -0.003(2)
C17A 0.017(3) 0.017(3) 0.024(3) 0.007(2) 0.002(3) -0.001(2)
O3B 0.022(3) 0.040(3) 0.033(3) 0.016(3) -0.003(2) 0.002(2)
C13B 0.016(3) 0.033(4) 0.029(3) 0.002(3) 0.006(3) 0.004(2)
C14B 0.021(3) 0.038(3) 0.022(3) 0.010(3) -0.003(3) 0.008(2)
C16B 0.015(3) 0.026(3) 0.031(3) 0.005(3) 0.008(3) 0.002(2)
C17B 0.020(3) 0.035(3) 0.022(3) 0.009(3) -0.005(3) 0.003(2)

loop_
_atom_type_symbol
_atom_type_description
_atom_type_scat_dispersion_real
_atom_type_scat_dispersion_imag
_atom_type_scat_source
C C 0.0033 0.0016 'International Tables Vol C Tables 4.2.6.8 and 6.1.1.4'
H H 0.0000 0.0000 'International Tables Vol C Tables 4.2.6.8 and 6.1.1.4'
N N 0.0061 0.0033 'International Tables Vol C Tables 4.2.6.8 and 6.1.1.4'
O O 0.0106 0.0060 'International Tables Vol C Tables 4.2.6.8 and 6.1.1.4'
Zn Zn 0.2839 1.4301 'International Tables Vol C Tables 4.2.6.8 and 6.1.1.4'

loop_
_geom_angle_atom_site_label_1
_geom_angle_atom_site_label_2
_geom_angle_atom_site_label_3
_geom_angle
_geom_angle_site_symmetry_1
_geom_angle_site_symmetry_3
O1 Zn1 O1 103.68(6) 7_564 .
O1 Zn1 O2 108.17(10) 7_564 4_656
O1 Zn1 O2 106.62(9) . 4_656
O1 Zn1 N3 117.34(11) 7_564 .
O1 Zn1 N3 108.97(10) . .
O2 Zn1 N3 111.31(10) 4_656 .
Zn1 O1 Zn1 123.65(11) 7_565 .
N3 C1 N5 113.2(3) . .
N3 C1 H1 123.4 . .
N5 C1 H1 123.4 . .
C18 O2 Zn1 115.5(2) . 2_566
C3 C2 N3 129.4(3) . .
C3 C2 C11 121.9(3) . .
N3 C2 C11 108.7(3) . .
C1 N3 C2 106.0(2) . .
C1 N3 Zn1 126.7(2) . .
C2 N3 Zn1 127.4(2) . .
C2 C3 C4 117.8(3) . .
C2 C3 H3 121.1 . .
C4 C3 H3 121.1 . .
C19 O4 H4 109.5 . .
C3 C4 C5 121.2(3) . .
C3 C4 C9 120.0(3) . .
C5 C4 C9 118.8(3) . .
C1 N5 C11 106.8(2) . .
C1 N5 C12 124.7(3) . .
C11 N5 C12 128.2(2) . .
C6 C5 C4 121.1(3) . .
C6 C5 H5 119.5 . .
C4 C5 H5 119.5 . .
C5 C6 C7 119.6(3) . .
C5 C6 H6 120.2 . .
C7 C6 H6 120.2 . .
C8 C7 C6 121.3(3) . .
C8 C7 H7 119.4 . .
C6 C7 H7 119.4 . .
C7 C8 C9 121.0(3) . .
C7 C8 H8 119.5 . .
C9 C8 H8 119.5 . .
C10 C9 C8 121.1(3) . .
C10 C9 C4 120.7(3) . .
C8 C9 C4 118.2(3) . .
C11 C10 C9 117.5(3) . .
C11 C10 H10 121.3 . .
C9 C10 H10 121.3 . .
C10 C11 N5 132.5(3) . .
C10 C11 C2 122.1(3) . .
N5 C11 C2 105.3(3) . .
C13B C12 C17A 90.6(4) . .
C13B C12 C13A 58.7(4) . .
C17A C12 C13A 122.4(4) . .
C13B C12 C17B 119.5(4) . .
C17A C12 C17B 58.9(4) . .
C13A C12 C17B 93.2(4) . .
C13B C12 N5 119.4(4) . .
C17A C12 N5 120.4(4) . .
C13A C12 N5 117.1(3) . .
C17B C12 N5 121.1(4) . .
C16A C15 C16B 53.4(4) . .
C16A C15 C14B 91.9(4) . .
C16B C15 C14B 121.4(4) . .
C16A C15 C14A 117.3(4) . .
C16B C15 C14A 93.6(5) . .
C14B C15 C14A 59.1(4) . .
C16A C15 C18 120.8(4) . .
C16B C15 C18 120.0(4) . .
C14B C15 C18 118.4(4) . .
C14A C15 C18 121.9(4) . .
O2 C18 O3A 120.7(4) . .
O2 C18 O3B 117.9(4) . .
O3A C18 O3B 48.7(4) . .
O2 C18 C15 117.8(3) . .
O3A C18 C15 115.7(4) . .
O3B C18 C15 118.1(4) . .
O4 C19 H19A 109.5 . .
O4 C19 H19B 109.5 . .
H19A C19 H19B 109.5 . .
O4 C19 H19C 109.5 . .
H19A C19 H19C 109.5 . .
H19B C19 H19C 109.5 . .
C12 C13A C14A 118.5(5) . .
C12 C13A H13A 120.8 . .
C14A C13A H13A 120.8 . .
C13A C14A C15 120.2(6) . .
C13A C14A H14A 119.9 . .
C15 C14A H14A 119.9 . .
C15 C16A C17A 122.3(5) . .
C15 C16A H16A 118.8 . .
C17A C16A H16A 118.8 . .
C12 C17A C16A 118.5(5) . .
C12 C17A H17A 120.8 . .
C16A C17A H17A 120.8 . .
C12 C13B C14B 120.9(6) . .
C12 C13B H13B 119.6 . .
C14B C13B H13B 119.6 . .
C13B C14B C15 118.2(6) . .
C13B C14B H14B 120.9 . .
C15 C14B H14B 120.9 . .
C15 C16B C17B 119.8(6) . .
C15 C16B H16B 120.1 . .
C17B C16B H16B 120.1 . .
C16B C17B C12 119.8(6) . .
C16B C17B H17B 120.1 . .
C12 C17B H17B 120.1 . .

loop_
_geom_bond_atom_site_label_1
_geom_bond_atom_site_label_2
_geom_bond_distance
_geom_bond_site_symmetry_2
Zn1 O1 1.917(2) 7_564
Zn1 O1 1.940(2) .
Zn1 O2 1.976(2) 4_656
Zn1 N3 2.008(2) .
O1 Zn1 1.917(2) 7_565
C1 N3 1.310(4) .
C1 N5 1.358(4) .
C1 H1 0.9500 .
O2 C18 1.248(4) .
O2 Zn1 1.976(2) 2_566
C2 C3 1.375(4) .
C2 N3 1.402(4) .
C2 C11 1.407(4) .
C3 C4 1.411(4) .
C3 H3 0.9500 .
O4 C19 1.443(12) .
O4 H4 0.8400 .
C4 C5 1.418(4) .
C4 C9 1.443(4) .
N5 C11 1.402(4) .
N5 C12 1.438(4) .
C5 C6 1.384(5) .
C5 H5 0.9500 .
C6 C7 1.417(5) .
C6 H6 0.9500 .
C7 C8 1.356(5) .
C7 H7 0.9500 .
C8 C9 1.433(4) .
C8 H8 0.9500 .
C9 C10 1.406(4) .
C10 C11 1.376(4) .
C10 H10 0.9500 .
C12 C13B 1.344(8) .
C12 C17A 1.363(7) .
C12 C13A 1.367(7) .
C12 C17B 1.427(7) .
C15 C16A 1.332(7) .
C15 C16B 1.333(8) .
C15 C14B 1.418(7) .
C15 C14A 1.459(7) .
C15 C18 1.504(5) .
C18 O3A 1.278(6) .
C18 O3B 1.316(7) .
C19 H19A 0.9800 .
C19 H19B 0.9800 .
C19 H19C 0.9800 .
C13A C14A 1.377(9) .
C13A H13A 0.9500 .
C14A H14A 0.9500 .
C16A C17A 1.393(8) .
C16A H16A 0.9500 .
C17A H17A 0.9500 .
C13B C14B 1.401(9) .
C13B H13B 0.9500 .
C14B H14B 0.9500 .
C16B C17B 1.389(9) .
C16B H16B 0.9500 .
C17B H17B 0.9500 .

loop_
_geom_torsion_atom_site_label_1
_geom_torsion_atom_site_label_2
_geom_torsion_atom_site_label_3
_geom_torsion_atom_site_label_4
_geom_torsion
_geom_torsion_site_symmetry_1
_geom_torsion_site_symmetry_4
O1 Zn1 O1 Zn1 113.18(18) 7_564 7_565
O2 Zn1 O1 Zn1 -0.88(17) 4_656 7_565
N3 Zn1 O1 Zn1 -121.12(14) . 7_565
N5 C1 N3 C2 0.6(4) . .
N5 C1 N3 Zn1 -177.5(2) . .
C3 C2 N3 C1 177.6(4) . .
C11 C2 N3 C1 -1.3(4) . .
C3 C2 N3 Zn1 -4.3(5) . .
C11 C2 N3 Zn1 176.8(2) . .
O1 Zn1 N3 C1 -136.4(3) 7_564 .
O1 Zn1 N3 C1 106.2(3) . .
O2 Zn1 N3 C1 -11.1(3) 4_656 .
O1 Zn1 N3 C2 45.9(3) 7_564 .
O1 Zn1 N3 C2 -71.4(3) . .
O2 Zn1 N3 C2 171.3(3) 4_656 .
N3 C2 C3 C4 180.0(3) . .
C11 C2 C3 C4 -1.3(5) . .
C2 C3 C4 C5 178.4(3) . .
C2 C3 C4 C9 -1.0(5) . .
N3 C1 N5 C11 0.3(4) . .
N3 C1 N5 C12 -173.4(3) . .
C3 C4 C5 C6 -179.7(3) . .
C9 C4 C5 C6 -0.3(5) . .
C4 C5 C6 C7 -1.3(5) . .
C5 C6 C7 C8 1.4(5) . .
C6 C7 C8 C9 0.1(5) . .
C7 C8 C9 C10 177.3(3) . .
C7 C8 C9 C4 -1.7(5) . .
C3 C4 C9 C10 2.2(5) . .
C5 C4 C9 C10 -177.3(3) . .
C3 C4 C9 C8 -178.9(3) . .
C5 C4 C9 C8 1.7(4) . .
C8 C9 C10 C11 -179.9(3) . .
C4 C9 C10 C11 -0.9(4) . .
C9 C10 C11 N5 178.8(3) . .
C9 C10 C11 C2 -1.4(5) . .
C1 N5 C11 C10 178.8(4) . .
C12 N5 C11 C10 -7.8(6) . .
C1 N5 C11 C2 -1.0(4) . .
C12 N5 C11 C2 172.4(3) . .
C3 C2 C11 C10 2.6(5) . .
N3 C2 C11 C10 -178.5(3) . .
C3 C2 C11 N5 -177.5(3) . .
N3 C2 C11 N5 1.4(4) . .
C1 N5 C12 C13B -36.8(6) . .
C11 N5 C12 C13B 150.9(4) . .
C1 N5 C12 C17A -147.0(4) . .
C11 N5 C12 C17A 40.7(6) . .
C1 N5 C12 C13A 30.7(6) . .
C11 N5 C12 C13A -141.6(5) . .
C1 N5 C12 C17B 143.2(4) . .
C11 N5 C12 C17B -29.1(6) . .
Zn1 O2 C18 O3A -44.4(7) 2_566 .
Zn1 O2 C18 O3B 12.0(6) 2_566 .
Zn1 O2 C18 C15 163.7(3) 2_566 .
C16A C15 C18 O2 -38.5(7) . .
C16B C15 C18 O2 24.2(7) . .
C14B C15 C18 O2 -150.0(5) . .
C14A C15 C18 O2 140.6(5) . .
C16A C15 C18 O3A 168.1(6) . .
C16B C15 C18 O3A -129.1(6) . .
C14B C15 C18 O3A 56.7(7) . .
C14A C15 C18 O3A -12.8(8) . .
C16A C15 C18 O3B 113.1(6) . .
C16B C15 C18 O3B 175.8(5) . .
C14B C15 C18 O3B 1.6(7) . .
C14A C15 C18 O3B -67.8(7) . .
C13B C12 C13A C14A -72.4(7) . .
C17A C12 C13A C14A -4.2(9) . .
C17B C12 C13A C14A 50.5(7) . .
N5 C12 C13A C14A 178.1(6) . .
C12 C13A C14A C15 2.5(10) . .
C16A C15 C14A C13A -4.7(9) . .
C16B C15 C14A C13A -54.9(8) . .
C14B C15 C14A C13A 69.9(7) . .
C18 C15 C14A C13A 176.2(6) . .
C16B C15 C16A C17A 81.4(7) . .
C14B C15 C16A C17A -47.3(7) . .
C14A C15 C16A C17A 8.6(9) . .
C18 C15 C16A C17A -172.3(5) . .
C13B C12 C17A C16A 60.4(6) . .
C13A C12 C17A C16A 7.9(9) . .
C17B C12 C17A C16A -64.3(6) . .
N5 C12 C17A C16A -174.5(5) . .
C15 C16A C17A C12 -10.3(9) . .
C17A C12 C13B C14B -52.9(7) . .
C13A C12 C13B C14B 75.5(7) . .
C17B C12 C13B C14B 1.1(9) . .
N5 C12 C13B C14B -178.9(5) . .
C12 C13B C14B C15 -2.9(9) . .
C16A C15 C14B C13B 53.2(7) . .
C16B C15 C14B C13B 6.0(9) . .
C14A C15 C14B C13B -67.8(7) . .
C18 C15 C14B C13B -179.9(5) . .
C16A C15 C16B C17B -73.2(6) . .
C14B C15 C16B C17B -7.1(9) . .
C14A C15 C16B C17B 48.6(7) . .
C18 C15 C16B C17B 178.9(5) . .
C15 C16B C17B C12 5.1(9) . .
C13B C12 C17B C16B -2.1(8) . .
C17A C12 C17B C16B 68.9(7) . .
C13A C12 C17B C16B -57.5(7) . .
N5 C12 C17B C16B 177.9(5) . .
